data_2016610
loop_
_publ_author_name
'Walczak, Christopher P.'
'Yonkey, Matthew M.'
'Squattrito, Philip J.'
'Mohanty, Dillip K.'
'Kirschbaum, Kristin'

_publ_section_title
;
 1,3-Bis(ethylamino)-2-nitrobenzene,
 1,3-bis(<i>n</i>-octylamino)-2-nitrobenzene and
 4-ethylamino-2-methyl-1<i>H</i>-benzimidazole
;
_journal_coeditor_code SK3210
_journal_issue 5
_journal_name_full 'Acta Crystallographica Section C'
_journal_page_first o248
_journal_page_last o251
_journal_paper_doi 10.1107/S0108270108008275
_journal_volume 64
_journal_year 2008
_chemical_formula_iupac 'C22 H39 N3 O2'
_chemical_formula_moiety 'C22 H39 N3 O2'
_chemical_formula_sum 'C22 H39 N3 O2'
_chemical_formula_weight 377.56
_chemical_melting_point 343
_chemical_name_systematic
;
1,3-bis(n-octylamino)-2-nitrobenzene
;
_space_group_IT_number 15
_symmetry_cell_setting monoclinic
_symmetry_space_group_name_Hall '-C 2yc'
_symmetry_space_group_name_H-M 'C 1 2/c 1'
_atom_sites_solution_hydrogens difmap
_atom_sites_solution_primary direct
_atom_sites_solution_secondary difmap
_audit_creation_method SHELXL97
_cell_angle_alpha 90.00
_cell_angle_beta 121.560(2)
_cell_angle_gamma 90.00
_cell_formula_units_Z 4
_cell_length_a 21.5603(16)
_cell_length_b 9.1066(7)
_cell_length_c 12.6778(10)
_cell_measurement_reflns_used 4172
_cell_measurement_temperature 140.0(10)
_cell_measurement_theta_max 32.5
_cell_measurement_theta_min 2.2
_cell_volume 2121.0(3)
_computing_cell_refinement 'SAINT-Plus (Bruker, 2003)'
_computing_data_collection 'SMART (Bruker, 2003)'
_computing_data_reduction 'SAINT-Plus (Bruker, 2003)'
_computing_molecular_graphics 'Crystal Maker (Palmer, 2006)'
_computing_publication_material 'SHELXTL (Version 6.10; Sheldrick, 2008) and local programs'
_computing_structure_refinement 'SHELXTL (Version 6.10; Sheldrick, 2008)'
_computing_structure_solution 'SHELXTL (Version 6.10; Sheldrick, 2008)'
_diffrn_ambient_temperature 140.0(10)
_diffrn_measured_fraction_theta_full 0.999
_diffrn_measured_fraction_theta_max 0.999
_diffrn_measurement_device_type 'Bruker SMART 6000 CCD area-detector'
_diffrn_measurement_method \w
_diffrn_radiation_monochromator graphite
_diffrn_radiation_source 'fine-focus sealed tube'
_diffrn_radiation_type MoK\a
_diffrn_radiation_wavelength 0.71073
_diffrn_reflns_av_R_equivalents 0.0221
_diffrn_reflns_av_sigmaI/netI 0.0342
_diffrn_reflns_limit_h_max 28
_diffrn_reflns_limit_h_min -17
_diffrn_reflns_limit_k_max 12
_diffrn_reflns_limit_k_min -12
_diffrn_reflns_limit_l_max 14
_diffrn_reflns_limit_l_min -16
_diffrn_reflns_number 8645
_diffrn_reflns_theta_full 26.00
_diffrn_reflns_theta_max 28.00
_diffrn_reflns_theta_min 2.22
_exptl_absorpt_coefficient_mu 0.076
_exptl_absorpt_correction_T_max 1.000
_exptl_absorpt_correction_T_min 0.841
_exptl_absorpt_correction_type multi-scan
_exptl_absorpt_process_details '(SADABS; Sheldrick, 1996)'
_exptl_crystal_colour red
_exptl_crystal_density_diffrn 1.182
_exptl_crystal_density_method 'not measured'
_exptl_crystal_description plate
_exptl_crystal_F_000 832
_exptl_crystal_size_max 0.38
_exptl_crystal_size_mid 0.19
_exptl_crystal_size_min 0.03
_refine_diff_density_max 0.428
_refine_diff_density_min -0.281
_refine_ls_extinction_method none
_refine_ls_goodness_of_fit_ref 1.056
_refine_ls_hydrogen_treatment refall
_refine_ls_matrix_type full
_refine_ls_number_parameters 202
_refine_ls_number_reflns 2568
_refine_ls_number_restraints 0
_refine_ls_restrained_S_all 1.056
_refine_ls_R_factor_all 0.0709
_refine_ls_R_factor_gt 0.0538
_refine_ls_shift/su_max 0.001
_refine_ls_shift/su_mean 0.000
_refine_ls_structure_factor_coef Fsqd
_refine_ls_weighting_details 'calc w = 1/[\s^2^(Fo^2^)+(0.0768P)^2^+0.9135P] where P=(Fo^2^+2Fc^2^)/3'
_refine_ls_weighting_scheme calc
_refine_ls_wR_factor_gt 0.1394
_refine_ls_wR_factor_ref 0.1493
_reflns_number_gt 2012
_reflns_number_total 2568
_reflns_threshold_expression I>2\s(I)
_cod_data_source_file sk3210.cif
_cod_data_source_block II
_cod_original_sg_symbol_H-M C2/c
_cod_database_code 2016610
_cod_database_fobs_code 2016610

loop_
_symmetry_equiv_pos_as_xyz
'x, y, z'
'-x, y, -z+1/2'
'x+1/2, y+1/2, z'
'-x+1/2, y+1/2, -z+1/2'
'-x, -y, -z'
'x, -y, z-1/2'
'-x+1/2, -y+1/2, -z'
'x+1/2, -y+1/2, z-1/2'

loop_
_atom_site_type_symbol
_atom_site_label
_atom_site_fract_x
_atom_site_fract_y
_atom_site_fract_z
_atom_site_U_iso_or_equiv
_atom_site_adp_type
_atom_site_calc_flag
_atom_site_refinement_flags
_atom_site_occupancy
O O1 0.03356(5) 0.24375(10) 0.34884(7) 0.0309(3) Uani d . 1
N N1 0.0000 0.31326(15) 0.2500 0.0183(3) Uani d S 1
N N2 0.07516(5) 0.48067(12) 0.47798(8) 0.0192(3) Uani d . 1
H H2 0.0744(9) 0.388(2) 0.4771(15) 0.043(5) Uiso d . 1
C C1 0.0000 0.46890(17) 0.2500 0.0168(4) Uani d S 1
C C2 0.03837(6) 0.54746(13) 0.36629(10) 0.0162(3) Uani d . 1
C C3 0.03701(6) 0.70176(13) 0.36179(10) 0.0193(3) Uani d . 1
C C4 0.0000 0.77460(18) 0.2500 0.0204(4) Uani d S 1
C C5 0.11256(7) 0.56209(13) 0.59375(10) 0.0189(3) Uani d . 1
C C6 0.15100(7) 0.45987(13) 0.70473(10) 0.0192(3) Uani d . 1
C C7 0.19201(7) 0.54834(13) 0.82471(10) 0.0193(3) Uani d . 1
C C8 0.23421(7) 0.45336(13) 0.94019(10) 0.0206(3) Uani d . 1
C C9 0.27633(7) 0.54404(13) 1.05862(10) 0.0204(3) Uani d . 1
C C10 0.31773(7) 0.44949(13) 1.17500(10) 0.0200(3) Uani d . 1
C C11 0.36251(8) 0.53845(14) 1.29341(11) 0.0232(3) Uani d . 1
C C12 0.39927(8) 0.44240(15) 1.40876(11) 0.0252(3) Uani d . 1
H H3 0.0606(9) 0.7560(17) 0.4368(15) 0.038(4) Uiso d . 1
H H4 0.0000 0.878(2) 0.2500 0.022(5) Uiso d S 1
H H5A 0.1500(7) 0.6286(15) 0.5940(11) 0.020(3) Uiso d . 1
H H5B 0.0762(7) 0.6235(15) 0.6010(12) 0.019(3) Uiso d . 1
H H6A 0.1867(7) 0.3979(15) 0.6959(12) 0.021(3) Uiso d . 1
H H6B 0.1143(8) 0.3944(16) 0.7064(13) 0.028(4) Uiso d . 1
H H7A 0.2281(8) 0.6181(16) 0.8201(12) 0.025(4) Uiso d . 1
H H7B 0.1563(8) 0.6107(15) 0.8325(12) 0.023(3) Uiso d . 1
H H8A 0.1997(8) 0.3874(17) 0.9455(13) 0.029(4) Uiso d . 1
H H8B 0.2701(8) 0.3910(16) 0.9317(13) 0.027(4) Uiso d . 1
H H9A 0.2414(8) 0.6069(16) 1.0651(13) 0.027(4) Uiso d . 1
H H9B 0.3133(8) 0.6065(16) 1.0526(13) 0.028(4) Uiso d . 1
H H10A 0.2827(8) 0.3886(17) 1.1826(13) 0.030(4) Uiso d . 1
H H10B 0.3510(8) 0.3825(16) 1.1654(13) 0.028(4) Uiso d . 1
H H11A 0.3313(8) 0.6086(19) 1.3004(14) 0.036(4) Uiso d . 1
H H11B 0.4004(8) 0.5952(17) 1.2868(13) 0.034(4) Uiso d . 1
H H12A 0.3631(9) 0.3891(19) 1.4164(14) 0.043(5) Uiso d . 1
H H12B 0.4281(9) 0.4950(18) 1.4860(16) 0.039(4) Uiso d . 1
H H12C 0.4332(8) 0.3747(18) 1.4050(14) 0.036(4) Uiso d . 1

loop_
_atom_site_aniso_label
_atom_site_aniso_U_11
_atom_site_aniso_U_22
_atom_site_aniso_U_33
_atom_site_aniso_U_12
_atom_site_aniso_U_13
_atom_site_aniso_U_23
O1 0.0443(6) 0.0206(5) 0.0118(4) 0.0014(4) 0.0036(4) 0.0029(3)
N1 0.0202(7) 0.0196(7) 0.0125(6) 0.000 0.0068(5) 0.000
N2 0.0219(6) 0.0206(5) 0.0088(5) -0.0012(4) 0.0035(4) -0.0017(4)
C1 0.0162(8) 0.0195(8) 0.0120(7) 0.000 0.0055(6) 0.000
C2 0.0136(6) 0.0216(6) 0.0122(6) -0.0007(4) 0.0059(5) -0.0010(4)
C3 0.0178(6) 0.0215(6) 0.0158(6) -0.0023(4) 0.0068(5) -0.0034(4)
C4 0.0201(8) 0.0161(7) 0.0234(8) 0.000 0.0102(7) 0.000
C5 0.0197(6) 0.0223(6) 0.0108(5) -0.0023(5) 0.0053(5) -0.0023(4)
C6 0.0198(6) 0.0233(6) 0.0111(6) -0.0006(5) 0.0058(5) -0.0010(4)
C7 0.0205(6) 0.0235(6) 0.0112(6) -0.0016(5) 0.0063(5) -0.0014(4)
C8 0.0222(7) 0.0233(6) 0.0121(6) -0.0009(5) 0.0061(5) -0.0005(4)
C9 0.0228(7) 0.0237(6) 0.0120(6) -0.0001(5) 0.0073(5) -0.0003(4)
C10 0.0205(6) 0.0224(6) 0.0129(6) -0.0007(5) 0.0057(5) -0.0012(4)
C11 0.0258(7) 0.0235(6) 0.0131(6) -0.0010(5) 0.0053(5) -0.0016(4)
C12 0.0249(7) 0.0297(7) 0.0136(6) 0.0003(5) 0.0050(5) -0.0014(5)

loop_
_atom_type_symbol
_atom_type_description
_atom_type_scat_dispersion_real
_atom_type_scat_dispersion_imag
_atom_type_scat_source
C C 0.0033 0.0016 'International Tables Vol C Tables 4.2.6.8 and 6.1.1.4'
H H 0.0000 0.0000 'International Tables Vol C Tables 4.2.6.8 and 6.1.1.4'
N N 0.0061 0.0033 'International Tables Vol C Tables 4.2.6.8 and 6.1.1.4'
O O 0.0106 0.0060 'International Tables Vol C Tables 4.2.6.8 and 6.1.1.4'

loop_
_geom_angle_atom_site_label_1
_geom_angle_atom_site_label_2
_geom_angle_atom_site_label_3
_geom_angle_site_symmetry_1
_geom_angle_site_symmetry_3
_geom_angle
O1 N1 O1 2 . 118.77(13)
O1 N1 C1 2 . 120.61(7)
O1 N1 C1 . . 120.61(7)
C2 N2 C5 . . 122.61(10)
C2 N2 H2 . . 116.1(11)
C5 N2 H2 . . 121.3(11)
N1 C1 C2 . 2 119.64(7)
N1 C1 C2 . . 119.64(7)
C2 C1 C2 2 . 120.73(14)
N2 C2 C3 . . 118.71(10)
N2 C2 C1 . . 123.63(11)
C3 C2 C1 . . 117.66(11)
C4 C3 C2 . . 120.73(11)
C4 C3 H3 . . 119.9(9)
C2 C3 H3 . . 119.4(9)
C3 C4 C3 . 2 122.50(15)
C3 C4 H4 . . 118.75(8)
C3 C4 H4 2 . 118.75(8)
N2 C5 C6 . . 111.56(10)
N2 C5 H5A . . 109.3(7)
C6 C5 H5A . . 108.5(7)
N2 C5 H5B . . 109.2(7)
C6 C5 H5B . . 109.2(7)
H5A C5 H5B . . 109.1(11)
C5 C6 C7 . . 110.45(10)
C5 C6 H6A . . 108.6(7)
C7 C6 H6A . . 109.2(8)
C5 C6 H6B . . 109.3(8)
C7 C6 H6B . . 110.2(8)
H6A C6 H6B . . 109.1(12)
C8 C7 C6 . . 113.59(10)
C8 C7 H7A . . 108.4(8)
C6 C7 H7A . . 109.2(8)
C8 C7 H7B . . 109.3(8)
C6 C7 H7B . . 108.8(8)
H7A C7 H7B . . 107.4(12)
C7 C8 C9 . . 112.71(10)
C7 C8 H8A . . 108.6(9)
C9 C8 H8A . . 110.1(8)
C7 C8 H8B . . 108.8(8)
C9 C8 H8B . . 108.3(8)
H8A C8 H8B . . 108.2(13)
C8 C9 C10 . . 112.99(10)
C8 C9 H9A . . 108.1(9)
C10 C9 H9A . . 109.4(8)
C8 C9 H9B . . 108.4(8)
C10 C9 H9B . . 107.7(8)
H9A C9 H9B . . 110.2(12)
C11 C10 C9 . . 113.58(10)
C11 C10 H10A . . 109.1(8)
C9 C10 H10A . . 108.8(9)
C11 C10 H10B . . 108.7(8)
C9 C10 H10B . . 108.7(8)
H10A C10 H10B . . 107.9(12)
C12 C11 C10 . . 112.55(11)
C12 C11 H11A . . 109.2(9)
C10 C11 H11A . . 109.2(9)
C12 C11 H11B . . 109.8(9)
C10 C11 H11B . . 108.3(9)
H11A C11 H11B . . 107.7(13)
C11 C12 H12A . . 110.1(10)
C11 C12 H12B . . 115.0(9)
H12A C12 H12B . . 105.7(13)
C11 C12 H12C . . 110.1(9)
H12A C12 H12C . . 110.6(14)
H12B C12 H12C . . 105.2(13)

loop_
_geom_bond_atom_site_label_1
_geom_bond_atom_site_label_2
_geom_bond_site_symmetry_2
_geom_bond_distance
O1 N1 . 1.2431(10)
N1 O1 2 1.2431(10)
N1 C1 . 1.417(2)
N2 C2 . 1.3522(14)
N2 C5 . 1.4544(14)
N2 H2 . 0.844(18)
C1 C2 2 1.4467(13)
C1 C2 . 1.4467(13)
C2 C3 . 1.4060(16)
C3 C4 . 1.3789(14)
C3 H3 . 0.949(16)
C4 C3 2 1.3790(14)
C4 H4 . 0.94(2)
C5 C6 . 1.5206(15)
C5 H5A . 1.008(14)
C5 H5B . 1.006(14)
C6 C7 . 1.5287(15)
C6 H6A . 1.006(14)
C6 H6B . 1.000(15)
C7 C8 . 1.5247(15)
C7 H7A . 1.030(14)
C7 H7B . 1.002(14)
C8 C9 . 1.5276(16)
C8 H8A . 0.986(15)
C8 H8B . 1.009(15)
C9 C10 . 1.5285(15)
C9 H9A . 0.983(15)
C9 H9B . 1.014(15)
C10 C11 . 1.5247(16)
C10 H10A . 0.981(15)
C10 H10B . 0.997(15)
C11 C12 . 1.5227(16)
C11 H11A . 0.966(17)
C11 H11B . 1.006(16)
C12 H12A . 0.966(18)
C12 H12B . 0.968(17)
C12 H12C . 0.976(16)

loop_
_geom_hbond_atom_site_label_D
_geom_hbond_atom_site_label_H
_geom_hbond_atom_site_label_A
_geom_hbond_distance_DH
_geom_hbond_distance_HA
_geom_hbond_distance_DA
_geom_hbond_angle_DHA
_geom_hbond_publ_flag
N2 H2 O1 0.844(18) 1.910(18) 2.5700(10) 134(2) yes
